data_2231252
loop_
_publ_author_name
'Okoro, Cosmas O.'
'Siddiquee, Tasneem'
'Fadeyi, Olugbeminiyi O.'

_publ_section_title
;
 5,7-Dibromo-3-trifluoromethyl-3,4-dihydroacridin-1(2<i>H</i>)-one
;
_journal_coeditor_code PK2334
_journal_issue 8
_journal_name_full 'Acta Crystallographica Section E'
_journal_page_first o2052
_journal_paper_doi 10.1107/S1600536811027516
_journal_volume 67
_journal_year 2011
_chemical_formula_iupac 'C14 H8 Br2 F3 N O'
_chemical_formula_moiety 'C14 H8 Br2 F3 N O'
_chemical_formula_sum 'C14 H8 Br2 F3 N O'
_chemical_formula_weight 423.03
_chemical_name_systematic
;
5,7-Dibromo-3-trifluoromethyl-3,4-dihydroacridin-1(2<i>H</i>)-one
;
_space_group_IT_number 2
_symmetry_cell_setting triclinic
_symmetry_space_group_name_Hall '-P 1'
_symmetry_space_group_name_H-M 'P -1'
_atom_sites_solution_hydrogens geom
_atom_sites_solution_primary direct
_atom_sites_solution_secondary difmap
_audit_creation_method 'WinGX routine CIF_UPDATE'
_cell_angle_alpha 83.349(6)
_cell_angle_beta 85.741(6)
_cell_angle_gamma 85.051(6)
_cell_formula_units_Z 2
_cell_length_a 5.3303(10)
_cell_length_b 10.926(2)
_cell_length_c 12.354(2)
_cell_measurement_reflns_used 3749
_cell_measurement_temperature 293(2)
_cell_measurement_theta_max 27.6
_cell_measurement_theta_min 3.3
_cell_volume 710.5(2)
_computing_cell_refinement 'CrystalClear (Rigaku, 1999; Pflugrath, 1999)'
_computing_data_collection 'CrystalClear (Rigaku, 1999; Pflugrath, 1999)'
_computing_data_reduction 'CrystalClear (Rigaku, 1999; Pflugrath, 1999)'
_computing_molecular_graphics
;
ORTEP-3 for Windows (Farrugia, 1997) as included in WinGX (Farrugia,
1999)
;
_computing_publication_material 'WinGX (Farrugia, 1999) and publCIF (Westrip, 2010)'
_computing_structure_refinement 'SHELXL97 (Sheldrick, 2008)'
_computing_structure_solution 'SIR2004 (Burla <i>et al.</i>, 2005)'
_diffrn_ambient_temperature 293(2)
_diffrn_measured_fraction_theta_full 0.976
_diffrn_measured_fraction_theta_max 0.976
_diffrn_measurement_device_type 'Rigaku XtaLAB mini'
_diffrn_measurement_method \w
_diffrn_radiation_monochromator graphite
_diffrn_radiation_type MoK\a
_diffrn_radiation_wavelength 0.71073
_diffrn_reflns_av_R_equivalents 0.0499
_diffrn_reflns_limit_h_max 6
_diffrn_reflns_limit_h_min -3
_diffrn_reflns_limit_k_max 14
_diffrn_reflns_limit_k_min -14
_diffrn_reflns_limit_l_max 15
_diffrn_reflns_limit_l_min -15
_diffrn_reflns_number 4444
_diffrn_reflns_theta_full 27.48
_diffrn_reflns_theta_max 27.48
_diffrn_reflns_theta_min 3.33
_diffrn_standards_interval_count 0
_diffrn_standards_interval_time 0
_diffrn_standards_number 0
_exptl_absorpt_coefficient_mu 5.735
_exptl_absorpt_correction_T_max 0.725
_exptl_absorpt_correction_T_min 0.379
_exptl_absorpt_correction_type multi-scan
_exptl_absorpt_process_details '(CrystalClear; Rigaku, 1999; Pflugrath, 1999)'
_exptl_crystal_colour colorless
_exptl_crystal_density_diffrn 1.977
_exptl_crystal_density_method 'not measured'
_exptl_crystal_description prism
_exptl_crystal_F_000 408
_exptl_crystal_size_max 0.21
_exptl_crystal_size_mid 0.13
_exptl_crystal_size_min 0.06
_refine_diff_density_max 0.795
_refine_diff_density_min -0.668
_refine_ls_extinction_method none
_refine_ls_goodness_of_fit_ref 0.974
_refine_ls_hydrogen_treatment constr
_refine_ls_matrix_type full
_refine_ls_number_parameters 217
_refine_ls_number_reflns 3153
_refine_ls_number_restraints 34
_refine_ls_restrained_S_all 0.971
_refine_ls_R_factor_all 0.0795
_refine_ls_R_factor_gt 0.0546
_refine_ls_shift/su_max 0.001
_refine_ls_shift/su_mean 0
_refine_ls_structure_factor_coef Fsqd
_refine_ls_weighting_details 'calc w=1/[\s^2^(Fo^2^)+(0.0643P)^2^] where P=(Fo^2^+2Fc^2^)/3'
_refine_ls_weighting_scheme calc
_refine_ls_wR_factor_ref 0.1339
_reflns_number_gt 2188
_reflns_number_total 3153
_reflns_threshold_expression I>2\s(I)
_cod_data_source_file pk2334.cif
_cod_data_source_block I
_cod_database_code 2231252
_cod_database_fobs_code 2231252

loop_
_symmetry_equiv_pos_as_xyz
'x, y, z'
'-x, -y, -z'

loop_
_atom_site_type_symbol
_atom_site_label
_atom_site_fract_x
_atom_site_fract_y
_atom_site_fract_z
_atom_site_U_iso_or_equiv
_atom_site_adp_type
_atom_site_calc_flag
_atom_site_refinement_flags
_atom_site_occupancy
_atom_site_disorder_assembly
_atom_site_disorder_group
Br Br1 -0.08381(9) 0.38272(5) 0.91649(4) 0.05150(19) Uani d . 1 . .
Br Br2 0.25701(14) 0.07810(5) 0.58890(5) 0.0731(2) Uani d . 1 . .
N N1 0.3349(7) 0.5389(3) 0.8099(3) 0.0420(9) Uani d . 1 A .
O O1 1.0453(7) 0.6599(4) 0.5769(3) 0.0583(10) Uani d . 1 A .
C C1 0.8841(9) 0.6822(5) 0.6495(4) 0.0455(11) Uani d . 1 . .
C C2 0.875(2) 0.7995(11) 0.7024(11) 0.051(3) Uani d PDU 0.796(6) A 1
H H2A 0.7635 0.8621 0.6642 0.061 Uiso calc PR 0.796(6) A 1
H H2B 1.0423 0.8292 0.6969 0.061 Uiso calc PR 0.796(6) A 1
C C3 0.7812(11) 0.7788(5) 0.8223(5) 0.0418(14) Uani d PDU 0.796(6) A 1
H H3 0.8977 0.7168 0.8602 0.05 Uiso calc PR 0.796(6) A 1
C C11 0.770(2) 0.8972(8) 0.8778(9) 0.056(2) Uani d PDU 0.796(6) A 1
F F1 0.6920(9) 0.8785(4) 0.9826(3) 0.0747(14) Uani d PDU 0.796(6) A 1
F F2 1.0046(8) 0.9352(4) 0.8774(4) 0.0779(15) Uani d PDU 0.796(6) A 1
F F3 0.6313(10) 0.9893(4) 0.8297(4) 0.0829(18) Uani d PDU 0.796(6) A 1
C C4 0.519(3) 0.7294(10) 0.8318(9) 0.048(3) Uani d PDU 0.796(6) A 1
H H4A 0.4667 0.7103 0.9084 0.058 Uiso calc PR 0.796(6) A 1
H H4B 0.3987 0.7933 0.8007 0.058 Uiso calc PR 0.796(6) A 1
C C2' 0.897(9) 0.779(5) 0.718(5) 0.051(3) Uani d PD 0.204(6) A 2
H H2'1 0.9643 0.8496 0.6739 0.061 Uiso calc PR 0.204(6) A 2
H H2'2 1.0123 0.7504 0.7741 0.061 Uiso calc PR 0.204(6) A 2
C C3' 0.641(4) 0.8190(18) 0.7713(17) 0.044(5) Uiso d PDU 0.204(6) A 2
H H3' 0.5204 0.8398 0.7148 0.053 Uiso calc PR 0.204(6) A 2
C C11' 0.661(4) 0.933(2) 0.831(2) 0.058(7) Uiso d PDU 0.204(6) A 2
F F1' 0.442(3) 0.9642(17) 0.8836(14) 0.084(6) Uiso d PDU 0.204(6) A 2
F F2' 0.828(6) 0.897(3) 0.910(2) 0.095(12) Uiso d PDU 0.204(6) A 2
F F3' 0.754(4) 1.0247(17) 0.7699(17) 0.093(7) Uiso d PDU 0.204(6) A 2
C C4' 0.546(13) 0.714(4) 0.853(5) 0.048(3) Uani d PD 0.204(6) A 2
H H4'1 0.3875 0.7386 0.8911 0.058 Uiso calc PR 0.204(6) A 2
H H4'2 0.6692 0.6838 0.9059 0.058 Uiso calc PR 0.204(6) A 2
C C4A 0.5120(8) 0.6143(4) 0.7741(4) 0.0421(11) Uani d . 1 . .
C C5 0.1374(9) 0.3514(4) 0.7950(4) 0.0426(10) Uani d . 1 A .
C C6 0.1224(9) 0.2471(4) 0.7460(4) 0.0489(12) Uani d . 1 . .
H H6 0.0023 0.1921 0.7718 0.059 Uiso calc R 1 . .
C C7 0.2894(10) 0.2233(4) 0.6562(4) 0.0506(12) Uani d . 1 . .
C C8 0.4680(10) 0.3008(4) 0.6163(4) 0.0498(12) Uani d . 1 . .
H H8 0.5753 0.2832 0.5563 0.06 Uiso calc R 1 . .
C C8A 0.4892(9) 0.4080(4) 0.6668(3) 0.0410(10) Uani d . 1 A .
C C9 0.6745(9) 0.4917(4) 0.6312(4) 0.0436(11) Uani d . 1 . .
H H9 0.7869 0.4772 0.5719 0.052 Uiso calc R 1 A .
C C9A 0.6878(9) 0.5944(4) 0.6845(3) 0.0410(10) Uani d . 1 A .
C C10A 0.3249(8) 0.4357(4) 0.7576(4) 0.0408(10) Uani d . 1 . .

loop_
_atom_site_aniso_label
_atom_site_aniso_U_11
_atom_site_aniso_U_22
_atom_site_aniso_U_33
_atom_site_aniso_U_12
_atom_site_aniso_U_13
_atom_site_aniso_U_23
Br1 0.0544(3) 0.0519(3) 0.0473(3) -0.0081(2) 0.0128(2) -0.0092(2)
Br2 0.1173(6) 0.0430(3) 0.0626(4) -0.0170(3) 0.0078(3) -0.0210(3)
N1 0.042(2) 0.043(2) 0.042(2) -0.0072(18) 0.0037(17) -0.0121(17)
O1 0.058(2) 0.060(2) 0.056(2) -0.0144(18) 0.0230(18) -0.0146(18)
C1 0.043(2) 0.044(3) 0.048(3) -0.002(2) 0.002(2) -0.005(2)
C2 0.053(4) 0.047(5) 0.053(5) -0.008(3) 0.011(4) -0.011(4)
C3 0.048(3) 0.034(3) 0.044(3) -0.009(3) 0.007(3) -0.010(2)
C11 0.057(5) 0.044(4) 0.069(5) -0.007(3) 0.007(5) -0.018(4)
F1 0.104(3) 0.064(3) 0.061(2) -0.014(2) 0.013(2) -0.035(2)
F2 0.070(3) 0.073(3) 0.099(3) -0.021(2) 0.009(2) -0.046(3)
F3 0.107(4) 0.046(3) 0.097(4) 0.017(3) -0.016(3) -0.026(3)
C4 0.042(4) 0.060(4) 0.049(6) -0.009(4) 0.005(4) -0.026(4)
C2' 0.053(4) 0.047(5) 0.053(5) -0.008(3) 0.011(4) -0.011(4)
C4' 0.042(4) 0.060(4) 0.049(6) -0.009(4) 0.005(4) -0.026(4)
C4A 0.042(2) 0.042(3) 0.043(2) -0.003(2) -0.001(2) -0.013(2)
C5 0.046(2) 0.045(3) 0.037(2) -0.002(2) -0.0009(19) -0.008(2)
C6 0.058(3) 0.042(3) 0.046(3) -0.009(2) 0.002(2) -0.001(2)
C7 0.072(3) 0.034(3) 0.047(3) -0.002(2) 0.000(2) -0.011(2)
C8 0.061(3) 0.046(3) 0.042(3) -0.001(2) 0.006(2) -0.011(2)
C8A 0.050(3) 0.042(3) 0.032(2) -0.003(2) 0.0028(19) -0.0085(19)
C9 0.048(3) 0.044(3) 0.036(2) 0.002(2) 0.011(2) -0.007(2)
C9A 0.045(2) 0.040(3) 0.038(2) -0.002(2) 0.001(2) -0.009(2)
C10A 0.045(3) 0.038(2) 0.038(2) 0.000(2) 0.001(2) -0.0072(19)

loop_
_atom_type_symbol
_atom_type_description
_atom_type_scat_dispersion_real
_atom_type_scat_dispersion_imag
_atom_type_scat_source
C C 0.0033 0.0016 'International Tables Vol C Tables 4.2.6.8 and 6.1.1.4'
H H 0 0 'International Tables Vol C Tables 4.2.6.8 and 6.1.1.4'
Br Br -0.2901 2.4595 'International Tables Vol C Tables 4.2.6.8 and 6.1.1.4'
F F 0.0171 0.0103 'International Tables Vol C Tables 4.2.6.8 and 6.1.1.4'
O O 0.0106 0.006 'International Tables Vol C Tables 4.2.6.8 and 6.1.1.4'
N N 0.0061 0.0033 'International Tables Vol C Tables 4.2.6.8 and 6.1.1.4'

loop_
_geom_angle_atom_site_label_1
_geom_angle_atom_site_label_2
_geom_angle_atom_site_label_3
_geom_angle
C4A N1 C10A 117.5(4)
O1 C1 C2' 123.2(16)
O1 C1 C9A 120.2(5)
C2' C1 C9A 115.7(16)
O1 C1 C2 121.1(5)
C9A C1 C2 118.6(5)
C1 C2 C3 111.0(8)
C1 C2 H2A 109.4
C3 C2 H2A 109.4
C1 C2 H2B 109.4
C3 C2 H2B 109.4
H2A C2 H2B 108
C2 C3 C11 112.0(7)
C2 C3 C4 109.8(8)
C11 C3 C4 109.5(6)
C2 C3 H3 108.5
C11 C3 H3 108.5
C4 C3 H3 108.5
F3 C11 F1 109.6(7)
F3 C11 F2 106.5(7)
F1 C11 F2 104.9(10)
F3 C11 C3 113.9(9)
F1 C11 C3 111.9(6)
F2 C11 C3 109.5(6)
C4A C4 C3 112.7(8)
C4A C4 H4A 109.1
C3 C4 H4A 109.1
C4A C4 H4B 109.1
C3 C4 H4B 109.1
H4A C4 H4B 107.8
C1 C2' C3' 113(4)
C1 C2' H2'1 109
C3' C2' H2'1 109
C1 C2' H2'2 109
C3' C2' H2'2 109
H2'1 C2' H2'2 107.8
C2' C3' C4' 110(2)
C2' C3' C11' 110(2)
C4' C3' C11' 109(2)
C2' C3' H3' 108.9
C4' C3' H3' 108.9
C11' C3' H3' 108.9
F3' C11' F1' 113(2)
F3' C11' F2' 106(2)
F1' C11' F2' 106(2)
F3' C11' C3' 113.6(19)
F1' C11' C3' 110.7(17)
F2' C11' C3' 106(2)
C3' C4' C4A 101(3)
C3' C4' H4'1 111.6
C4A C4' H4'1 111.6
C3' C4' H4'2 111.6
C4A C4' H4'2 111.6
H4'1 C4' H4'2 109.4
N1 C4A C9A 123.6(4)
N1 C4A C4 116.9(5)
C9A C4A C4 119.5(5)
N1 C4A C4' 113.6(13)
C9A C4A C4' 121.7(16)
C6 C5 C10A 120.9(4)
C6 C5 Br1 119.7(4)
C10A C5 Br1 119.4(3)
C5 C6 C7 119.6(5)
C5 C6 H6 120.2
C7 C6 H6 120.2
C8 C7 C6 122.1(4)
C8 C7 Br2 119.9(4)
C6 C7 Br2 118.0(4)
C7 C8 C8A 119.2(4)
C7 C8 H8 120.4
C8A C8 H8 120.4
C8 C8A C9 122.4(4)
C8 C8A C10A 120.6(4)
C9 C8A C10A 117.0(4)
C9A C9 C8A 119.8(4)
C9A C9 H9 120.1
C8A C9 H9 120.1
C9 C9A C4A 118.7(4)
C9 C9A C1 120.6(4)
C4A C9A C1 120.7(4)
N1 C10A C8A 123.4(4)
N1 C10A C5 119.0(4)
C8A C10A C5 117.6(4)

loop_
_geom_bond_atom_site_label_1
_geom_bond_atom_site_label_2
_geom_bond_distance
Br1 C5 1.884(4)
Br2 C7 1.901(5)
N1 C4A 1.325(6)
N1 C10A 1.369(5)
O1 C1 1.226(5)
C1 C2' 1.43(5)
C1 C9A 1.487(7)
C1 C2 1.499(13)
C2 C3 1.526(11)
C2 H2A 0.97
C2 H2B 0.97
C3 C11 1.527(9)
C3 C4 1.535(13)
C3 H3 0.98
C11 F3 1.307(12)
C11 F1 1.327(11)
C11 F2 1.353(11)
C4 C4A 1.519(13)
C4 H4A 0.97
C4 H4B 0.97
C2' C3' 1.52(2)
C2' H2'1 0.97
C2' H2'2 0.97
C3' C4' 1.54(2)
C3' C11' 1.538(19)
C3' H3' 0.98
C11' F3' 1.29(2)
C11' F1' 1.33(2)
C11' F2' 1.37(2)
C4' C4A 1.57(6)
C4' H4'1 0.97
C4' H4'2 0.97
C4A C9A 1.420(6)
C5 C6 1.361(6)
C5 C10A 1.433(6)
C6 C7 1.403(6)
C6 H6 0.93
C7 C8 1.356(7)
C8 C8A 1.406(6)
C8 H8 0.93
C8A C9 1.415(7)
C8A C10A 1.416(6)
C9 C9A 1.375(6)
C9 H9 0.93

loop_
_geom_torsion_atom_site_label_1
_geom_torsion_atom_site_label_2
_geom_torsion_atom_site_label_3
_geom_torsion_atom_site_label_4
_geom_torsion
O1 C1 C2 C3 -147.1(7)
C2' C1 C2 C3 -43(9)
C9A C1 C2 C3 34.9(12)
C1 C2 C3 C11 -179.8(8)
C1 C2 C3 C4 -58.0(11)
C2 C3 C11 F3 56.1(10)
C4 C3 C11 F3 -65.8(9)
C2 C3 C11 F1 -178.9(10)
C4 C3 C11 F1 59.1(11)
C2 C3 C11 F2 -63.0(11)
C4 C3 C11 F2 175.0(8)
C2 C3 C4 C4A 54.2(10)
C11 C3 C4 C4A 177.5(7)
O1 C1 C2' C3' 159(2)
C9A C1 C2' C3' -32(5)
C2 C1 C2' C3' 76(10)
C1 C2' C3' C4' 66(5)
C1 C2' C3' C11' -173(3)
C2' C3' C11' F3' 55(4)
C4' C3' C11' F3' 176(3)
C2' C3' C11' F1' -176(3)
C4' C3' C11' F1' -55(4)
C2' C3' C11' F2' -61(4)
C4' C3' C11' F2' 60(4)
C2' C3' C4' C4A -64(5)
C11' C3' C4' C4A 174(3)
C10A N1 C4A C9A 0.7(7)
C10A N1 C4A C4 179.2(7)
C10A N1 C4A C4' -168(3)
C3 C4 C4A N1 154.8(6)
C3 C4 C4A C9A -26.7(11)
C3 C4 C4A C4' 77(10)
C3' C4' C4A N1 -152(2)
C3' C4' C4A C9A 40(5)
C3' C4' C4A C4 -43(7)
C10A C5 C6 C7 -1.3(7)
Br1 C5 C6 C7 -179.3(4)
C5 C6 C7 C8 0.3(8)
C5 C6 C7 Br2 -178.9(4)
C6 C7 C8 C8A 0.6(8)
Br2 C7 C8 C8A 179.8(4)
C7 C8 C8A C9 178.6(5)
C7 C8 C8A C10A -0.6(7)
C8 C8A C9 C9A -179.3(4)
C10A C8A C9 C9A -0.2(7)
C8A C9 C9A C4A -0.5(7)
C8A C9 C9A C1 178.9(4)
N1 C4A C9A C9 0.2(7)
C4 C4A C9A C9 -178.2(7)
C4' C4A C9A C9 168(3)
N1 C4A C9A C1 -179.1(4)
C4 C4A C9A C1 2.5(9)
C4' C4A C9A C1 -12(3)
O1 C1 C9A C9 -4.2(7)
C2' C1 C9A C9 -174(3)
C2 C1 C9A C9 173.8(7)
O1 C1 C9A C4A 175.2(4)
C2' C1 C9A C4A 6(3)
C2 C1 C9A C4A -6.8(9)
C4A N1 C10A C8A -1.5(7)
C4A N1 C10A C5 179.4(4)
C8 C8A C10A N1 -179.6(4)
C9 C8A C10A N1 1.2(7)
C8 C8A C10A C5 -0.4(7)
C9 C8A C10A C5 -179.6(4)
C6 C5 C10A N1 -179.4(4)
Br1 C5 C10A N1 -1.5(6)
C6 C5 C10A C8A 1.4(7)
Br1 C5 C10A C8A 179.3(3)
